data_2229943
loop_
_publ_author_name
'He, Yu-xin'
'Wu, Jin-wei'
'Tong, Rong-sheng'
'Shi, Jian-you'

_publ_section_title
;
 2,2-Dimethyl-5-[(2-nitroanilino)methylidene]-1,3-dioxane-4,6-dione
;
_journal_coeditor_code BV2184
_journal_issue 5
_journal_name_full 'Acta Crystallographica Section E'
_journal_page_first o1216
_journal_paper_doi 10.1107/S1600536811014358
_journal_volume 67
_journal_year 2011
_chemical_formula_iupac 'C13 H12 N2 O6'
_chemical_formula_moiety 'C13 H12 N2 O6'
_chemical_formula_sum 'C13 H12 N2 O6'
_chemical_formula_weight 292.25
_chemical_name_systematic
;
2,2-Dimethyl-5-[(2-nitroanilino)methylidene]-1,3-dioxane-4,6-dione
;
_space_group_IT_number 14
_symmetry_cell_setting monoclinic
_symmetry_space_group_name_Hall '-P 2ybc'
_symmetry_space_group_name_H-M 'P 1 21/c 1'
_atom_sites_solution_hydrogens geom
_atom_sites_solution_primary direct
_atom_sites_solution_secondary difmap
_audit_creation_method SHELXL-97
_cell_angle_alpha 90.00
_cell_angle_beta 90.622(3)
_cell_angle_gamma 90.00
_cell_formula_units_Z 4
_cell_length_a 6.3860(2)
_cell_length_b 17.3800(5)
_cell_length_c 11.9338(3)
_cell_measurement_reflns_used 3956
_cell_measurement_temperature 150(2)
_cell_measurement_theta_max 29.08
_cell_measurement_theta_min 2.8939
_cell_volume 1324.44(7)
_computing_cell_refinement
;
CrysAlis PRO (Oxford Diffraction, 2010)
;
_computing_data_collection
;
CrysAlis PRO (Oxford Diffraction, 2010)
;
_computing_data_reduction
;
CrysAlis PRO (Oxford Diffraction, 2010)
;
_computing_molecular_graphics
;
OLEX2 (Dolomanov <i>et al.</i>, 2009)
;
_computing_publication_material
;
OLEX2 (Dolomanov <i>et al.</i>, 2009)
;
_computing_structure_refinement 'SHELXL97 (Sheldrick, 2008)'
_computing_structure_solution 'SHELXS97 (Sheldrick, 2008)'
_diffrn_ambient_temperature 150(2)
_diffrn_detector_area_resol_mean 16.0874
_diffrn_measured_fraction_theta_full 0.999
_diffrn_measured_fraction_theta_max 0.999
_diffrn_measurement_device_type 'Oxford Diffraction Xcalibur Eos'
_diffrn_measurement_method \w
_diffrn_radiation_monochromator graphite
_diffrn_radiation_source 'fine-focus sealed tube'
_diffrn_radiation_type MoK\a
_diffrn_radiation_wavelength 0.71070
_diffrn_reflns_av_R_equivalents 0.0266
_diffrn_reflns_av_sigmaI/netI 0.0308
_diffrn_reflns_limit_h_max 7
_diffrn_reflns_limit_h_min -7
_diffrn_reflns_limit_k_max 21
_diffrn_reflns_limit_k_min 0
_diffrn_reflns_limit_l_max 14
_diffrn_reflns_limit_l_min 0
_diffrn_reflns_number 9157
_diffrn_reflns_theta_full 25.00
_diffrn_reflns_theta_max 26.36
_diffrn_reflns_theta_min 2.90
_exptl_absorpt_coefficient_mu 0.118
_exptl_absorpt_correction_T_max 1.0
_exptl_absorpt_correction_T_min 0.99266
_exptl_absorpt_correction_type multi-scan
_exptl_absorpt_process_details
;
(CrysAlis PRO; Oxford Diffraction, 2010)
;
_exptl_crystal_colour colourless
_exptl_crystal_density_diffrn 1.466
_exptl_crystal_density_method 'not measured'
_exptl_crystal_description block
_exptl_crystal_F_000 608
_exptl_crystal_size_max 0.42
_exptl_crystal_size_mid 0.35
_exptl_crystal_size_min 0.25
_refine_diff_density_max 0.209
_refine_diff_density_min -0.224
_refine_ls_extinction_method none
_refine_ls_goodness_of_fit_ref 1.033
_refine_ls_hydrogen_treatment constr
_refine_ls_matrix_type full
_refine_ls_number_parameters 192
_refine_ls_number_reflns 2693
_refine_ls_number_restraints 0
_refine_ls_restrained_S_all 1.033
_refine_ls_R_factor_all 0.0489
_refine_ls_R_factor_gt 0.0379
_refine_ls_shift/su_max 0.000
_refine_ls_shift/su_mean 0.000
_refine_ls_structure_factor_coef Fsqd
_refine_ls_weighting_details 'calc w=1/[\s^2^(Fo^2^)+(0.0439P)^2^+0.3082P] where P=(Fo^2^+2Fc^2^)/3'
_refine_ls_weighting_scheme calc
_refine_ls_wR_factor_gt 0.0902
_refine_ls_wR_factor_ref 0.0970
_reflns_number_gt 2212
_reflns_number_total 2693
_reflns_threshold_expression I>2\s(I)
_cod_data_source_file bv2184.cif
_cod_data_source_block I
_cod_original_sg_symbol_H-M 'P 21/c'
_cod_database_code 2229943
_cod_database_fobs_code 2229943

loop_
_symmetry_equiv_pos_as_xyz
'x, y, z'
'-x, y+1/2, -z+1/2'
'-x, -y, -z'
'x, -y-1/2, z-1/2'

loop_
_atom_site_type_symbol
_atom_site_label
_atom_site_fract_x
_atom_site_fract_y
_atom_site_fract_z
_atom_site_U_iso_or_equiv
_atom_site_adp_type
_atom_site_calc_flag
_atom_site_refinement_flags
_atom_site_occupancy
_atom_site_symmetry_multiplicity
_atom_site_disorder_assembly
_atom_site_disorder_group
O O1 0.38713(16) 0.72407(6) 0.58099(8) 0.0262(3) Uani d . 1 1 . .
O O2 0.14846(17) 0.64025(6) 0.66934(8) 0.0260(3) Uani d . 1 1 . .
O O3 0.57240(17) 0.68777(6) 0.43461(9) 0.0287(3) Uani d . 1 1 . .
O O4 0.10877(16) 0.51978(6) 0.61477(8) 0.0255(3) Uani d . 1 1 . .
O O5 0.7590(2) 0.62314(7) 0.21713(11) 0.0434(3) Uani d . 1 1 . .
O O6 0.9663(2) 0.55108(8) 0.12201(10) 0.0452(3) Uani d . 1 1 . .
N N1 0.45628(19) 0.55433(7) 0.32793(9) 0.0215(3) Uani d . 1 1 . .
H H1 0.5390 0.5948 0.3241 0.026 Uiso d R 1 1 . .
N N2 0.7992(2) 0.56246(8) 0.16919(10) 0.0302(3) Uani d . 1 1 . .
C C1 0.1846(2) 0.71834(8) 0.63308(12) 0.0254(3) Uani d . 1 1 . .
C C2 0.4337(2) 0.67221(8) 0.49964(11) 0.0218(3) Uani d . 1 1 . .
C C3 0.3173(2) 0.60086(8) 0.50100(11) 0.0204(3) Uani d . 1 1 . .
C C4 0.1833(2) 0.58240(8) 0.59513(11) 0.0211(3) Uani d . 1 1 . .
C C5 0.1985(3) 0.76619(10) 0.73797(13) 0.0358(4) Uani d . 1 1 . .
H H5A 0.3132 0.7472 0.7856 0.054 Uiso calc R 1 1 . .
H H5B 0.0664 0.7626 0.7787 0.054 Uiso calc R 1 1 . .
H H5C 0.2249 0.8200 0.7180 0.054 Uiso calc R 1 1 . .
C C6 0.0136(3) 0.74320(10) 0.55292(13) 0.0329(4) Uani d . 1 1 . .
H H6A 0.0098 0.7084 0.4884 0.049 Uiso calc R 1 1 . .
H H6B 0.0413 0.7958 0.5273 0.049 Uiso calc R 1 1 . .
H H6C -0.1215 0.7417 0.5910 0.049 Uiso calc R 1 1 . .
C C7 0.3356(2) 0.54685(8) 0.41734(12) 0.0204(3) Uani d . 1 1 . .
H H7 0.2563 0.5009 0.4240 0.025 Uiso calc R 1 1 . .
C C8 0.4737(2) 0.50006(8) 0.24088(12) 0.0216(3) Uani d . 1 1 . .
C C9 0.6411(2) 0.50180(8) 0.16525(12) 0.0238(3) Uani d . 1 1 . .
C C10 0.6632(3) 0.44616(9) 0.08294(12) 0.0295(4) Uani d . 1 1 . .
H H10 0.7784 0.4482 0.0333 0.035 Uiso calc R 1 1 . .
C C11 0.5182(3) 0.38812(9) 0.07327(13) 0.0323(4) Uani d . 1 1 . .
H H11 0.5328 0.3498 0.0171 0.039 Uiso calc R 1 1 . .
C C12 0.3506(3) 0.38574(9) 0.14598(14) 0.0334(4) Uani d . 1 1 . .
H H12 0.2503 0.3456 0.1394 0.040 Uiso calc R 1 1 . .
C C13 0.3277(2) 0.44111(9) 0.22799(13) 0.0283(4) Uani d . 1 1 . .
H H13 0.2105 0.4390 0.2763 0.034 Uiso calc R 1 1 . .

loop_
_atom_site_aniso_label
_atom_site_aniso_U_11
_atom_site_aniso_U_22
_atom_site_aniso_U_33
_atom_site_aniso_U_12
_atom_site_aniso_U_13
_atom_site_aniso_U_23
O1 0.0282(6) 0.0224(5) 0.0279(6) -0.0010(4) -0.0001(5) -0.0038(4)
O2 0.0299(6) 0.0280(6) 0.0201(5) 0.0010(5) 0.0039(4) -0.0033(4)
O3 0.0266(6) 0.0276(6) 0.0322(6) -0.0059(5) 0.0055(5) 0.0002(5)
O4 0.0235(6) 0.0290(6) 0.0239(5) -0.0056(4) 0.0029(4) 0.0009(4)
O5 0.0497(8) 0.0287(6) 0.0524(8) -0.0103(6) 0.0263(6) -0.0056(6)
O6 0.0343(7) 0.0534(8) 0.0484(8) -0.0045(6) 0.0235(6) -0.0030(6)
N1 0.0198(7) 0.0203(6) 0.0245(6) -0.0010(5) 0.0048(5) -0.0014(5)
N2 0.0316(8) 0.0324(7) 0.0269(7) -0.0017(6) 0.0115(6) 0.0042(6)
C1 0.0283(8) 0.0248(8) 0.0230(7) 0.0031(7) 0.0007(6) -0.0027(6)
C2 0.0213(8) 0.0227(7) 0.0213(7) 0.0017(6) -0.0027(6) 0.0006(6)
C3 0.0178(7) 0.0214(7) 0.0219(7) 0.0012(6) 0.0014(6) 0.0000(6)
C4 0.0172(7) 0.0268(8) 0.0193(7) 0.0002(6) -0.0024(6) -0.0004(6)
C5 0.0463(11) 0.0336(9) 0.0275(8) 0.0052(8) -0.0038(8) -0.0085(7)
C6 0.0332(10) 0.0365(9) 0.0289(8) 0.0100(7) -0.0046(7) -0.0062(7)
C7 0.0159(7) 0.0209(7) 0.0245(7) 0.0001(6) 0.0000(6) 0.0024(6)
C8 0.0226(8) 0.0208(7) 0.0214(7) 0.0045(6) 0.0015(6) 0.0007(6)
C9 0.0250(8) 0.0245(7) 0.0219(7) 0.0029(6) 0.0044(6) 0.0039(6)
C10 0.0344(9) 0.0317(9) 0.0227(8) 0.0095(7) 0.0068(7) 0.0028(6)
C11 0.0435(10) 0.0284(8) 0.0251(8) 0.0078(7) 0.0017(7) -0.0064(6)
C12 0.0368(10) 0.0286(8) 0.0347(9) -0.0043(7) 0.0009(7) -0.0065(7)
C13 0.0247(9) 0.0310(8) 0.0294(8) -0.0021(7) 0.0055(7) -0.0044(6)

loop_
_atom_type_symbol
_atom_type_description
_atom_type_scat_dispersion_real
_atom_type_scat_dispersion_imag
_atom_type_scat_source
C C 0.0033 0.0016 'International Tables Vol C Tables 4.2.6.8 and 6.1.1.4'
H H 0.0000 0.0000 'International Tables Vol C Tables 4.2.6.8 and 6.1.1.4'
N N 0.0061 0.0033 'International Tables Vol C Tables 4.2.6.8 and 6.1.1.4'
O O 0.0106 0.0060 'International Tables Vol C Tables 4.2.6.8 and 6.1.1.4'

loop_
_geom_angle_atom_site_label_1
_geom_angle_atom_site_label_2
_geom_angle_atom_site_label_3
_geom_angle_site_symmetry_1
_geom_angle_site_symmetry_3
_geom_angle
_geom_angle_publ_flag
C2 O1 C1 . . 117.73(11) ?
C4 O2 C1 . . 118.16(10) ?
C7 N1 C8 . . 125.29(12) ?
C7 N1 H1 . . 118.2 ?
C8 N1 H1 . . 116.4 ?
O6 N2 O5 . . 122.62(14) ?
O6 N2 C9 . . 118.24(13) ?
O5 N2 C9 . . 119.12(12) ?
O2 C1 O1 . . 109.90(11) ?
O2 C1 C5 . . 106.16(12) ?
O1 C1 C5 . . 105.96(13) ?
O2 C1 C6 . . 110.05(13) ?
O1 C1 C6 . . 110.67(12) ?
C5 C1 C6 . . 113.91(13) ?
O3 C2 O1 . . 118.37(13) ?
O3 C2 C3 . . 125.22(13) ?
O1 C2 C3 . . 116.35(12) ?
C7 C3 C2 . . 121.94(13) ?
C7 C3 C4 . . 117.71(13) ?
C2 C3 C4 . . 120.28(12) ?
O4 C4 O2 . . 118.07(12) ?
O4 C4 C3 . . 125.65(13) ?
O2 C4 C3 . . 116.21(12) ?
C1 C5 H5A . . 109.5 ?
C1 C5 H5B . . 109.5 ?
H5A C5 H5B . . 109.5 ?
C1 C5 H5C . . 109.5 ?
H5A C5 H5C . . 109.5 ?
H5B C5 H5C . . 109.5 ?
C1 C6 H6A . . 109.5 ?
C1 C6 H6B . . 109.5 ?
H6A C6 H6B . . 109.5 ?
C1 C6 H6C . . 109.5 ?
H6A C6 H6C . . 109.5 ?
H6B C6 H6C . . 109.5 ?
N1 C7 C3 . . 124.77(14) ?
N1 C7 H7 . . 117.6 ?
C3 C7 H7 . . 117.6 ?
C13 C8 C9 . . 117.22(13) ?
C13 C8 N1 . . 121.06(13) ?
C9 C8 N1 . . 121.70(13) ?
C10 C9 C8 . . 121.56(14) ?
C10 C9 N2 . . 116.77(13) ?
C8 C9 N2 . . 121.67(13) ?
C11 C10 C9 . . 119.87(15) ?
C11 C10 H10 . . 120.1 ?
C9 C10 H10 . . 120.1 ?
C10 C11 C12 . . 119.61(14) ?
C10 C11 H11 . . 120.2 ?
C12 C11 H11 . . 120.2 ?
C13 C12 C11 . . 120.75(15) ?
C13 C12 H12 . . 119.6 ?
C11 C12 H12 . . 119.6 ?
C12 C13 C8 . . 120.97(14) ?
C12 C13 H13 . . 119.5 ?
C8 C13 H13 . . 119.5 ?

loop_
_geom_bond_atom_site_label_1
_geom_bond_atom_site_label_2
_geom_bond_site_symmetry_2
_geom_bond_distance
_geom_bond_publ_flag
O1 C2 . 1.3600(17) ?
O1 C1 . 1.4446(17) ?
O2 C4 . 1.3598(17) ?
O2 C1 . 1.4438(17) ?
O3 C2 . 1.2144(17) ?
O4 C4 . 1.2118(17) ?
O5 N2 . 1.2283(17) ?
O6 N2 . 1.2276(17) ?
N1 C7 . 1.3292(18) ?
N1 C8 . 1.4084(18) ?
N1 H1 . 0.8808 ?
N2 C9 . 1.460(2) ?
C1 C5 . 1.505(2) ?
C1 C6 . 1.507(2) ?
C2 C3 . 1.446(2) ?
C3 C7 . 1.376(2) ?
C3 C4 . 1.4551(19) ?
C5 H5A . 0.9800 ?
C5 H5B . 0.9800 ?
C5 H5C . 0.9800 ?
C6 H6A . 0.9800 ?
C6 H6B . 0.9800 ?
C6 H6C . 0.9800 ?
C7 H7 . 0.9500 ?
C8 C13 . 1.393(2) ?
C8 C9 . 1.4066(19) ?
C9 C10 . 1.387(2) ?
C10 C11 . 1.373(2) ?
C10 H10 . 0.9500 ?
C11 C12 . 1.386(2) ?
C11 H11 . 0.9500 ?
C12 C13 . 1.382(2) ?
C12 H12 . 0.9500 ?
C13 H13 . 0.9500 ?

loop_
_geom_hbond_atom_site_label_D
_geom_hbond_atom_site_label_H
_geom_hbond_atom_site_label_A
_geom_hbond_site_symmetry_A
_geom_hbond_distance_DH
_geom_hbond_distance_HA
_geom_hbond_distance_DA
_geom_hbond_angle_DHA
N1 H1 O5 . 0.88 1.97 2.6403(16) 131.7
N1 H1 O3 . 0.88 2.10 2.7439(16) 129.8
C7 H7 O4 3_566 0.95 2.40 3.0852(18) 128.9
C10 H10 O6 3_765 0.95 2.48 3.4219(19) 170.1
C11 H11 O1 2_645 0.95 2.53 3.4508(18) 162.2
C13 H13 O4 3_566 0.95 2.53 3.4445(18) 160.6

loop_
_geom_torsion_atom_site_label_1
_geom_torsion_atom_site_label_2
_geom_torsion_atom_site_label_3
_geom_torsion_atom_site_label_4
_geom_torsion_site_symmetry_1
_geom_torsion_site_symmetry_2
_geom_torsion_site_symmetry_3
_geom_torsion_site_symmetry_4
_geom_torsion
_geom_torsion_publ_flag
C4 O2 C1 O1 . . . . -49.01(16) ?
C4 O2 C1 C5 . . . . -163.17(13) ?
C4 O2 C1 C6 . . . . 73.12(16) ?
C2 O1 C1 O2 . . . . 50.40(15) ?
C2 O1 C1 C5 . . . . 164.70(12) ?
C2 O1 C1 C6 . . . . -71.36(15) ?
C1 O1 C2 O3 . . . . 160.00(13) ?
C1 O1 C2 C3 . . . . -22.41(18) ?
O3 C2 C3 C7 . . . . -8.8(2) ?
O1 C2 C3 C7 . . . . 173.82(13) ?
O3 C2 C3 C4 . . . . 168.19(14) ?
O1 C2 C3 C4 . . . . -9.2(2) ?
C1 O2 C4 O4 . . . . -163.13(13) ?
C1 O2 C4 C3 . . . . 19.81(18) ?
C7 C3 C4 O4 . . . . 10.9(2) ?
C2 C3 C4 O4 . . . . -166.25(14) ?
C7 C3 C4 O2 . . . . -172.34(13) ?
C2 C3 C4 O2 . . . . 10.6(2) ?
C8 N1 C7 C3 . . . . -178.89(14) ?
C2 C3 C7 N1 . . . . -0.9(2) ?
C4 C3 C7 N1 . . . . -177.98(13) ?
C7 N1 C8 C13 . . . . 15.3(2) ?
C7 N1 C8 C9 . . . . -163.14(14) ?
C13 C8 C9 C10 . . . . -1.6(2) ?
N1 C8 C9 C10 . . . . 176.90(14) ?
C13 C8 C9 N2 . . . . 178.09(14) ?
N1 C8 C9 N2 . . . . -3.4(2) ?
O6 N2 C9 C10 . . . . -18.5(2) ?
O5 N2 C9 C10 . . . . 159.99(15) ?
O6 N2 C9 C8 . . . . 161.84(14) ?
O5 N2 C9 C8 . . . . -19.7(2) ?
C8 C9 C10 C11 . . . . 0.7(2) ?
N2 C9 C10 C11 . . . . -178.97(14) ?
C9 C10 C11 C12 . . . . 0.1(2) ?
C10 C11 C12 C13 . . . . 0.0(2) ?
C11 C12 C13 C8 . . . . -1.0(3) ?
C9 C8 C13 C12 . . . . 1.7(2) ?
N1 C8 C13 C12 . . . . -176.80(14) ?

loop_
_cod_related_entry_id
_cod_related_entry_database
_cod_related_entry_code
1 ChemSpider 3850650
